data_4502338
loop_
_publ_author_name
'Cheney, Miranda L.'
'Shan, Ning'
'Healey, Elisabeth R.'
'Hanna, Mazen'
'Wojtas, Lukasz'
'Zaworotko, Michael J.'
'Sava, Vasyl'
'Song, Shijie'
'Sanchez-Ramos, Juan R.'

_publ_section_title
;
 Effects of Crystal Form on Solubility and Pharmacokinetics: A Crystal
 Engineering Case Study of Lamotrigine
;
_journal_issue 1
_journal_name_full 'Crystal Growth &amp; Design'
_journal_page_first 394
_journal_paper_doi 10.1021/cg901010v
_journal_volume 10
_journal_year 2010
_chemical_formula_moiety 'C9 H7 Cl2 N5, C2 H8 O2'
_chemical_formula_sum 'C11 H15 Cl2 N5 O2'
_chemical_formula_weight 320.18
_chemical_name_common 9
_chemical_name_systematic
; 
 Lamotrigine dimethanol solvate
;
_space_group_IT_number 15
_symmetry_cell_setting monoclinic
_symmetry_space_group_name_Hall '-C 2yc'
_symmetry_space_group_name_H-M 'C 1 2/c 1'
_atom_sites_solution_hydrogens geom
_atom_sites_solution_primary direct
_atom_sites_solution_secondary difmap
_cell_angle_alpha 90.00
_cell_angle_beta 97.820(3)
_cell_angle_gamma 90.00
_cell_formula_units_Z 8
_cell_length_a 19.326(4)
_cell_length_b 17.584(3)
_cell_length_c 8.2698(15)
_cell_measurement_temperature 100(2)
_cell_volume 2784.2(9)
_computing_cell_refinement 'SAINT (Bruker, 2002)'
_computing_data_collection 'SMART (Bruker, 2002)'
_computing_data_reduction 'SAINT (Bruker, 2002)'
_computing_publication_material 'SHELXL-97 (Sheldrick, 1997)'
_computing_structure_refinement 'SHELXL-97 (Sheldrick, 1997)'
_computing_structure_solution 'SHELXS-97 (Sheldrick, 1990)'
_diffrn_ambient_temperature 100(2)
_diffrn_measured_fraction_theta_full 0.986
_diffrn_measured_fraction_theta_max 0.986
_diffrn_measurement_device_type 'BRUKER SMART APEXII CCD'
_diffrn_measurement_method 'omega scans'
_diffrn_radiation_monochromator graphite
_diffrn_radiation_source 'fine-focus sealed tube'
_diffrn_radiation_type MoK\a
_diffrn_radiation_wavelength 0.71073
_diffrn_reflns_av_R_equivalents 0.0276
_diffrn_reflns_av_sigmaI/netI 0.0371
_diffrn_reflns_limit_h_max 17
_diffrn_reflns_limit_h_min -22
_diffrn_reflns_limit_k_max 14
_diffrn_reflns_limit_k_min -20
_diffrn_reflns_limit_l_max 9
_diffrn_reflns_limit_l_min -9
_diffrn_reflns_number 5746
_diffrn_reflns_theta_full 25.00
_diffrn_reflns_theta_max 25.00
_diffrn_reflns_theta_min 2.13
_exptl_absorpt_coefficient_mu 0.475
_exptl_absorpt_correction_T_max 0.9126
_exptl_absorpt_correction_T_min 0.8729
_exptl_absorpt_correction_type multi-scan
_exptl_absorpt_process_details 'SADABS; (Sheldrick, 2003)'
_exptl_crystal_colour colourless
_exptl_crystal_density_diffrn 1.528
_exptl_crystal_density_method 'not measured'
_exptl_crystal_description block
_exptl_crystal_F_000 1328
_exptl_crystal_size_max 0.30
_exptl_crystal_size_mid 0.25
_exptl_crystal_size_min 0.20
_refine_diff_density_max 0.313
_refine_diff_density_min -0.250
_refine_diff_density_rms 0.057
_refine_ls_extinction_method none
_refine_ls_goodness_of_fit_ref 1.054
_refine_ls_hydrogen_treatment constr
_refine_ls_matrix_type full
_refine_ls_number_parameters 185
_refine_ls_number_reflns 2421
_refine_ls_number_restraints 0
_refine_ls_restrained_S_all 1.054
_refine_ls_R_factor_all 0.0401
_refine_ls_R_factor_gt 0.0341
_refine_ls_shift/su_max 0.000
_refine_ls_shift/su_mean 0.000
_refine_ls_structure_factor_coef Fsqd
_refine_ls_weighting_details 'calc w=1/[\s^2^(Fo^2^)+(0.0532P)^2^+1.2724P] where P=(Fo^2^+2Fc^2^)/3'
_refine_ls_weighting_scheme calc
_refine_ls_wR_factor_gt 0.0889
_refine_ls_wR_factor_ref 0.0924
_reflns_number_gt 2127
_reflns_number_total 2421
_reflns_threshold_expression >2sigma(I)
_cod_data_source_file cg901010v_si_004.cif
_cod_data_source_block 9_2MeOH_mc325
_cod_original_sg_symbol_H-M C2/c
_cod_database_code 4502338

loop_
_symmetry_equiv_pos_as_xyz
'x, y, z'
'-x, y, -z+1/2'
'x+1/2, y+1/2, z'
'-x+1/2, y+1/2, -z+1/2'
'-x, -y, -z'
'x, -y, z-1/2'
'-x+1/2, -y+1/2, -z'
'x+1/2, -y+1/2, z-1/2'

loop_
_atom_site_label
_atom_site_type_symbol
_atom_site_fract_x
_atom_site_fract_y
_atom_site_fract_z
_atom_site_U_iso_or_equiv
_atom_site_adp_type
_atom_site_occupancy
_atom_site_symmetry_multiplicity
_atom_site_calc_flag
_atom_site_refinement_flags
Cl1 Cl 0.23235(2) 0.00862(2) 0.04618(6) 0.02112(16) Uani 1 1 d .
Cl2 Cl 0.07638(2) 0.00648(3) -0.09912(6) 0.02588(16) Uani 1 1 d .
N4 N 0.39742(7) 0.15680(8) 0.22704(18) 0.0158(3) Uani 1 1 d .
N2 N 0.36118(7) 0.14712(8) 0.48914(19) 0.0168(3) Uani 1 1 d .
N1 N 0.29466(7) 0.14131(8) 0.42115(19) 0.0152(3) Uani 1 1 d .
N3 N 0.47593(7) 0.15614(10) 0.4583(2) 0.0232(4) Uani 1 1 d .
H1N H 0.5097 0.1609 0.3975 0.028 Uiso 1 1 calc R
H2N H 0.4859 0.1536 0.5652 0.028 Uiso 1 1 calc R
N5 N 0.31631(7) 0.16466(9) 0.00405(18) 0.0179(3) Uani 1 1 d .
H3N H 0.3500 0.1721 -0.0559 0.022 Uiso 1 1 calc R
H4N H 0.2725 0.1637 -0.0421 0.022 Uiso 1 1 calc R
O2 O 0.41430(6) 0.11613(7) 0.79509(16) 0.0192(3) Uani 1 1 d .
H5O H 0.3934 0.1283 0.7030 0.023 Uiso 1 1 calc R
O1 O 0.21726(6) 0.17275(8) 0.70301(16) 0.0256(3) Uani 1 1 d .
H6O H 0.2356 0.1582 0.6219 0.031 Uiso 1 1 calc R
C1 C 0.17782(8) 0.07954(10) 0.0953(2) 0.0160(4) Uani 1 1 d .
C2 C 0.10792(8) 0.07710(10) 0.0334(2) 0.0185(4) Uani 1 1 d .
C3 C 0.06300(9) 0.13194(11) 0.0763(2) 0.0210(4) Uani 1 1 d .
H3 H 0.0149 0.1307 0.0329 0.025 Uiso 1 1 calc R
C4 C 0.08834(9) 0.18836(11) 0.1822(2) 0.0223(4) Uani 1 1 d .
H4A H 0.0574 0.2257 0.2141 0.027 Uiso 1 1 calc R
C5 C 0.15761(8) 0.19151(10) 0.2426(2) 0.0177(4) Uani 1 1 d .
H5A H 0.1743 0.2312 0.3156 0.021 Uiso 1 1 calc R
C6 C 0.27818(8) 0.14337(9) 0.2649(2) 0.0144(4) Uani 1 1 d .
C7 C 0.20364(8) 0.13772(10) 0.1988(2) 0.0145(4) Uani 1 1 d .
C8 C 0.33132(8) 0.15506(10) 0.1613(2) 0.0150(4) Uani 1 1 d .
C9 C 0.40988(8) 0.15277(10) 0.3887(2) 0.0161(4) Uani 1 1 d .
C10 C 0.14507(10) 0.16027(12) 0.6738(3) 0.0266(5) Uani 1 1 d .
H10A H 0.1231 0.1818 0.7635 0.040 Uiso 1 1 calc R
H10B H 0.1358 0.1055 0.6664 0.040 Uiso 1 1 calc R
H10C H 0.1258 0.1848 0.5711 0.040 Uiso 1 1 calc R
C11 C 0.40814(10) 0.03704(12) 0.8177(3) 0.0289(5) Uani 1 1 d .
H11A H 0.4425 0.0206 0.9091 0.043 Uiso 1 1 calc R
H11B H 0.4166 0.0104 0.7182 0.043 Uiso 1 1 calc R
H11C H 0.3610 0.0252 0.8415 0.043 Uiso 1 1 calc R

loop_
_atom_site_aniso_label
_atom_site_aniso_U_11
_atom_site_aniso_U_22
_atom_site_aniso_U_33
_atom_site_aniso_U_23
_atom_site_aniso_U_13
_atom_site_aniso_U_12
Cl1 0.0181(3) 0.0204(3) 0.0255(3) -0.00492(19) 0.0055(2) 0.00023(15)
Cl2 0.0222(3) 0.0326(3) 0.0219(3) -0.0055(2) -0.0004(2) -0.00832(17)
N4 0.0146(7) 0.0218(8) 0.0110(9) 0.0007(7) 0.0017(6) -0.0006(5)
N2 0.0147(7) 0.0226(8) 0.0129(9) 0.0005(7) 0.0012(6) -0.0012(5)
N1 0.0152(7) 0.0168(8) 0.0135(10) 0.0003(6) 0.0016(6) -0.0003(5)
N3 0.0146(8) 0.0435(10) 0.0111(8) 0.0020(8) 0.0000(6) -0.0012(6)
N5 0.0127(7) 0.0297(9) 0.0113(9) 0.0028(7) 0.0010(6) -0.0020(6)
O2 0.0194(6) 0.0262(7) 0.0113(7) 0.0023(6) -0.0004(5) -0.0015(5)
O1 0.0238(7) 0.0332(8) 0.0201(8) -0.0051(7) 0.0038(6) -0.0035(5)
C1 0.0164(9) 0.0190(9) 0.0139(10) 0.0031(8) 0.0059(7) -0.0003(6)
C2 0.0181(9) 0.0230(10) 0.0145(10) 0.0020(8) 0.0020(7) -0.0047(7)
C3 0.0129(8) 0.0275(10) 0.0220(11) 0.0055(9) 0.0004(7) -0.0022(7)
C4 0.0186(9) 0.0201(10) 0.0301(12) 0.0025(9) 0.0099(8) 0.0027(7)
C5 0.0178(9) 0.0179(9) 0.0184(11) 0.0001(8) 0.0054(7) -0.0018(6)
C6 0.0157(8) 0.0140(8) 0.0137(11) 0.0006(7) 0.0033(7) 0.0000(6)
C7 0.0142(8) 0.0203(9) 0.0091(10) 0.0038(8) 0.0020(7) -0.0014(6)
C8 0.0162(9) 0.0146(9) 0.0144(11) 0.0007(8) 0.0029(7) 0.0011(6)
C9 0.0149(9) 0.0187(9) 0.0144(11) 0.0016(8) 0.0006(7) -0.0003(6)
C10 0.0271(10) 0.0282(11) 0.0254(12) 0.0010(9) 0.0068(8) 0.0008(8)
C11 0.0291(10) 0.0283(11) 0.0283(12) 0.0035(10) 0.0007(8) -0.0003(8)

loop_
_atom_type_symbol
_atom_type_description
_atom_type_scat_dispersion_real
_atom_type_scat_dispersion_imag
_atom_type_scat_source
C C 0.0033 0.0016 'International Tables Vol C Tables 4.2.6.8 and 6.1.1.4'
H H 0.0000 0.0000 'International Tables Vol C Tables 4.2.6.8 and 6.1.1.4'
N N 0.0061 0.0033 'International Tables Vol C Tables 4.2.6.8 and 6.1.1.4'
O O 0.0106 0.0060 'International Tables Vol C Tables 4.2.6.8 and 6.1.1.4'
Cl Cl 0.1484 0.1585 'International Tables Vol C Tables 4.2.6.8 and 6.1.1.4'

loop_
_geom_angle_atom_site_label_1
_geom_angle_atom_site_label_2
_geom_angle_atom_site_label_3
_geom_angle
C8 N4 C9 116.52(14)
N1 N2 C9 117.48(16)
C6 N1 N2 120.83(14)
C9 N3 H1N 120.0
C9 N3 H2N 120.0
H1N N3 H2N 120.0
C8 N5 H3N 120.0
C8 N5 H4N 120.0
H3N N5 H4N 120.0
C11 O2 H5O 109.5
C10 O1 H6O 109.5
C2 C1 C7 120.37(15)
C2 C1 Cl1 119.45(14)
C7 C1 Cl1 120.17(13)
C3 C2 C1 120.22(17)
C3 C2 Cl2 119.41(14)
C1 C2 Cl2 120.36(13)
C4 C3 C2 119.30(17)
C4 C3 H3 120.3
C2 C3 H3 120.3
C5 C4 C3 120.74(16)
C5 C4 H4A 119.6
C3 C4 H4A 119.6
C4 C5 C7 120.75(17)
C4 C5 H5A 119.6
C7 C5 H5A 119.6
N1 C6 C8 120.13(16)
N1 C6 C7 117.79(14)
C8 C6 C7 121.99(17)
C5 C7 C1 118.58(16)
C5 C7 C6 119.27(16)
C1 C7 C6 122.14(15)
N5 C8 N4 118.65(14)
N5 C8 C6 122.16(16)
N4 C8 C6 119.20(17)
N4 C9 N3 117.78(14)
N4 C9 N2 125.55(16)
N3 C9 N2 116.66(17)
O1 C10 H10A 109.5
O1 C10 H10B 109.5
H10A C10 H10B 109.5
O1 C10 H10C 109.5
H10A C10 H10C 109.5
H10B C10 H10C 109.5
O2 C11 H11A 109.5
O2 C11 H11B 109.5
H11A C11 H11B 109.5
O2 C11 H11C 109.5
H11A C11 H11C 109.5
H11B C11 H11C 109.5

loop_
_geom_bond_atom_site_label_1
_geom_bond_atom_site_label_2
_geom_bond_distance
Cl1 C1 1.7167(17)
Cl2 C2 1.7127(19)
N4 C8 1.319(2)
N4 C9 1.327(2)
N2 N1 1.335(2)
N2 C9 1.341(2)
N1 C6 1.289(2)
N3 C9 1.328(2)
N3 H1N 0.8800
N3 H2N 0.8800
N5 C8 1.304(2)
N5 H3N 0.8800
N5 H4N 0.8800
O2 C11 1.411(2)
O2 H5O 0.8400
O1 C10 1.400(2)
O1 H6O 0.8400
C1 C2 1.379(2)
C1 C7 1.383(2)
C2 C3 1.376(3)
C3 C4 1.369(3)
C3 H3 0.9500
C4 C5 1.365(2)
C4 H4A 0.9500
C5 C7 1.380(2)
C5 H5A 0.9500
C6 C8 1.439(2)
C6 C7 1.473(2)
C10 H10A 0.9800
C10 H10B 0.9800
C10 H10C 0.9800
C11 H11A 0.9800
C11 H11B 0.9800
C11 H11C 0.9800

loop_
_geom_hbond_atom_site_label_D
_geom_hbond_atom_site_label_H
_geom_hbond_atom_site_label_A
_geom_hbond_distance_DH
_geom_hbond_distance_HA
_geom_hbond_distance_DA
_geom_hbond_angle_DHA
_geom_hbond_site_symmetry_A
N3 H2N O2 0.88 2.21 2.824(2) 126.7 2_656
N3 H1N N4 0.88 2.19 3.059(2) 170.0 2_655
N5 H3N O2 0.88 2.11 2.8621(18) 143.1 1_554
N5 H4N O1 0.88 2.24 2.930(2) 135.7 1_554
O2 H5O N2 0.84 1.82 2.654(2) 169.9 .
O1 H6O N1 0.84 2.16 2.9874(19) 168.6 .

loop_
_cod_related_entry_id
_cod_related_entry_database
_cod_related_entry_code
1 ChemSpider 30661381
